data_7160329
loop_
_publ_author_name
'Caletkov&#xe1;, O&#x13e;ga'
'Pin&#x10d;ekov&#xe1;, Lucia'
'Nov&#xe1;&#x10d;ikov&#xe1;, Jana'
'Gyepes, R&#xf3;bert'
'Olejn&#xed;kov&#xe1;, Petra'
'P&#xf4;bi&#x161;, Peter'
'Kan&#x10f;&#xe1;rov&#xe1;, Helena'
'Berke&#x161;, Du&#x161;an'

_publ_section_title
;
 A novel 1-benzoazepine-derived Michael acceptor and its hetero-adducts
 active against MRSA.
;
_journal_issue 48
_journal_name_full 'Organic &amp; biomolecular chemistry'
_journal_page_first 9394
_journal_page_last 9402
_journal_paper_doi 10.1039/d4ob01501k
_journal_volume 22
_journal_year 2024
_chemical_formula_moiety 'C18 H15 Cl N2 O4, C2 H3 N'
_chemical_formula_sum 'C20 H18 Cl N3 O4'
_chemical_formula_weight 399.82
_space_group_crystal_system monoclinic
_space_group_IT_number 14
_space_group_name_Hall '-P 2ybc'
_space_group_name_H-M_alt 'P 1 21/c 1'
_atom_sites_solution_hydrogens mixed
_atom_sites_solution_primary direct
_audit_creation_method SHELXL-2019/3
_audit_update_record
;
2024-06-06 deposited with the CCDC.	2024-10-25 downloaded from the CCDC.
;
_cell_angle_alpha 90
_cell_angle_beta 110.933(6)
_cell_angle_gamma 90
_cell_formula_units_Z 4
_cell_length_a 10.6021(9)
_cell_length_b 24.331(2)
_cell_length_c 7.7431(7)
_cell_measurement_reflns_used 1947
_cell_measurement_temperature 120(2)
_cell_measurement_theta_max 68.1974
_cell_measurement_theta_min 3.6333
_cell_volume 1865.6(3)
_computing_structure_refinement 'SHELXL-2019/2 (Sheldrick, 2019)'
_computing_structure_solution 'SHELXT 2018/2 (Sheldrick, 2018)'
_diffrn_ambient_temperature 120(2)
_diffrn_measured_fraction_theta_full 0.998
_diffrn_measured_fraction_theta_max 0.996
_diffrn_measurement_device 'Bruker D8 VENTURE'
_diffrn_measurement_device_type '\k-geometry diffractometer'
_diffrn_radiation_type CuK\a
_diffrn_radiation_wavelength 1.54178
_diffrn_reflns_av_R_equivalents 0.1219
_diffrn_reflns_av_unetI/netI 0.0751
_diffrn_reflns_Laue_measured_fraction_full 0.998
_diffrn_reflns_Laue_measured_fraction_max 0.996
_diffrn_reflns_limit_h_max 10
_diffrn_reflns_limit_h_min -12
_diffrn_reflns_limit_k_max 27
_diffrn_reflns_limit_k_min -29
_diffrn_reflns_limit_l_max 9
_diffrn_reflns_limit_l_min -9
_diffrn_reflns_number 16741
_diffrn_reflns_point_group_measured_fraction_full 0.998
_diffrn_reflns_point_group_measured_fraction_max 0.996
_diffrn_reflns_theta_full 67.679
_diffrn_reflns_theta_max 68.357
_diffrn_reflns_theta_min 3.633
_exptl_absorpt_coefficient_mu 2.098
_exptl_absorpt_correction_T_max 0.85
_exptl_absorpt_correction_T_min 0.59
_exptl_absorpt_correction_type multi-scan
_exptl_absorpt_process_details
;
Krause, L., Herbst-Irmer, R., Sheldrick, G. M., Stalke, D. (2015).
"Comparison of silver and molybdenum microfocus X-ray sources for
single-crystal structure determination"
J. Appl. Cryst. 48, 3-10.
doi:10.1107/S1600576714022985
;
_exptl_crystal_colour 'translucent colourless'
_exptl_crystal_density_diffrn 1.424
_exptl_crystal_description prism
_exptl_crystal_F_000 832
_exptl_crystal_size_max 0.120
_exptl_crystal_size_mid 0.081
_exptl_crystal_size_min 0.077
_refine_diff_density_max 0.287
_refine_diff_density_min -0.369
_refine_diff_density_rms 0.063
_refine_ls_extinction_method none
_refine_ls_goodness_of_fit_ref 1.023
_refine_ls_hydrogen_treatment mixed
_refine_ls_matrix_type full
_refine_ls_number_parameters 266
_refine_ls_number_reflns 3413
_refine_ls_number_restraints 0
_refine_ls_restrained_S_all 1.023
_refine_ls_R_factor_all 0.0858
_refine_ls_R_factor_gt 0.0478
_refine_ls_shift/su_max 0.000
_refine_ls_shift/su_mean 0.000
_refine_ls_structure_factor_coef Fsqd
_refine_ls_weighting_details 'w=1/[\s^2^(Fo^2^)+(0.0531P)^2^+0.1043P] where P=(Fo^2^+2Fc^2^)/3'
_refine_ls_weighting_scheme calc
_refine_ls_wR_factor_gt 0.1079
_refine_ls_wR_factor_ref 0.1267
_reflns_Friedel_coverage 0.000
_reflns_number_gt 2275
_reflns_number_total 3413
_reflns_threshold_expression 'I > 2\s(I)'
_cod_data_source_file d4ob01501k2.cif
_cod_data_source_block dbt7
_cod_depositor_comments
;
The following automatic conversions were performed:

data item '_exptl_absorpt_correction_type' value 'Multi-Scan' was
changed to 'multi-scan' in accordance with the
/home/data/users/saulius/crontab/automatic-downloads/current/RSC/lib/dictionaries/cif_core.dic
dictionary named 'cif_core.dic' version 2.4.2 last updated on
2011-04-26.

Automatic conversion script
Id: cif_fix_values 8170 2020-07-09 18:12:32Z antanas 
;
_cod_original_cell_volume 1865.5(3)
_cod_original_sg_symbol_H-M 'P 21/c'
_cod_database_code 7160329
_shelx_shelxl_version_number 2019/3
_shelx_space_group_comment
;
The symmetry employed for this shelxl refinement is uniquely defined
by the following loop, which should always be used as a source of
symmetry information in preference to the above space-group names.
They are only intended as comments.
;
_shelx_estimated_absorpt_t_min 0.787
_shelx_estimated_absorpt_t_max 0.855

loop_
_space_group_symop_operation_xyz
'x, y, z'
'-x, y+1/2, -z+1/2'
'-x, -y, -z'
'x, -y-1/2, z-1/2'

loop_
_atom_site_label
_atom_site_type_symbol
_atom_site_fract_x
_atom_site_fract_y
_atom_site_fract_z
_atom_site_U_iso_or_equiv
_atom_site_adp_type
_atom_site_occupancy
_atom_site_site_symmetry_order
_atom_site_calc_flag
_atom_site_refinement_flags_posn
_atom_site_refinement_flags_adp
_atom_site_refinement_flags_occupancy
_atom_site_disorder_assembly
_atom_site_disorder_group
C1 C 0.7120(3) 0.37353(11) 0.9704(4) 0.0199(6) Uani 1 1 d . . . . .
C2 C 0.6467(3) 0.41890(11) 0.8636(4) 0.0199(6) Uani 1 1 d . . . . .
C3 C 0.6525(3) 0.46966(11) 0.9499(4) 0.0244(6) Uani 1 1 d . . . . .
H3 H 0.607727 0.500344 0.878121 0.029 Uiso 1 1 calc R U . . .
C4 C 0.7215(3) 0.47635(11) 1.1367(4) 0.0255(6) Uani 1 1 d . . . . .
H4 H 0.724046 0.511189 1.193215 0.031 Uiso 1 1 calc R U . . .
C5 C 0.7871(3) 0.43160(12) 1.2411(4) 0.0271(6) Uani 1 1 d . . . . .
H5 H 0.836306 0.436008 1.369555 0.033 Uiso 1 1 calc R U . . .
C6 C 0.7815(3) 0.38081(11) 1.1602(4) 0.0245(6) Uani 1 1 d . . . . .
H6 H 0.825317 0.350344 1.234052 0.029 Uiso 1 1 calc R U . . .
C7 C 0.5653(3) 0.41543(11) 0.6658(4) 0.0203(6) Uani 1 1 d . . . . .
O1 O 0.4614(2) 0.45095(8) 0.6169(3) 0.0261(5) Uani 1 1 d . . . . .
H1 H 0.416(3) 0.4488(14) 0.494(5) 0.039 Uiso 1 1 d . U . . .
C8 C 0.5900(3) 0.38113(11) 0.5418(4) 0.0200(6) Uani 1 1 d . . . . .
C9 C 0.7107(3) 0.34337(11) 0.5961(4) 0.0196(6) Uani 1 1 d . . . . .
H9 H 0.708891 0.323229 0.482668 0.023 Uiso 1 1 calc R U . . .
N2 N 0.8381(2) 0.37349(9) 0.6680(3) 0.0212(5) Uani 1 1 d . . . . .
H2N H 0.828(3) 0.4109(15) 0.663(4) 0.036(9) Uiso 1 1 d . . . . .
C10 C 0.7000(3) 0.30081(11) 0.7357(4) 0.0202(6) Uani 1 1 d . . . . .
N1 N 0.7031(2) 0.31909(9) 0.9029(3) 0.0207(5) Uani 1 1 d . . . . .
H1N H 0.702(3) 0.2954(13) 0.981(4) 0.027(8) Uiso 1 1 d . . . . .
O2 O 0.68946(19) 0.25146(7) 0.6991(3) 0.0247(4) Uani 1 1 d . . . . .
C11 C 0.4943(3) 0.38123(11) 0.3510(4) 0.0214(6) Uani 1 1 d . . . . .
O3 O 0.39847(19) 0.41350(8) 0.2933(3) 0.0260(4) Uani 1 1 d . . . . .
O4 O 0.51711(19) 0.34333(8) 0.2430(2) 0.0243(4) Uani 1 1 d . . . . .
C12 C 0.4257(3) 0.34403(13) 0.0526(4) 0.0290(7) Uani 1 1 d . . . . .
H12A H 0.333858 0.335997 0.047424 0.043 Uiso 1 1 calc R U . . .
H12B H 0.453707 0.316183 -0.017834 0.043 Uiso 1 1 calc R U . . .
H12C H 0.427665 0.380402 -0.000791 0.043 Uiso 1 1 calc R U . . .
C13 C 0.9531(3) 0.35316(11) 0.6424(3) 0.0213(6) Uani 1 1 d . . . . .
C14 C 1.0566(3) 0.38961(12) 0.6459(4) 0.0238(6) Uani 1 1 d . . . . .
H14 H 1.047658 0.427661 0.666590 0.029 Uiso 1 1 calc R U . . .
C15 C 1.1718(3) 0.37070(12) 0.6196(4) 0.0244(6) Uani 1 1 d . . . . .
H15 H 1.241823 0.395564 0.623515 0.029 Uiso 1 1 calc R U . . .
C16 C 1.1839(3) 0.31569(13) 0.5879(4) 0.0288(7) Uani 1 1 d . . . . .
Cl1 Cl 1.32885(8) 0.29241(3) 0.55195(13) 0.0451(3) Uani 1 1 d . . . . .
C17 C 1.0843(3) 0.27862(12) 0.5850(4) 0.0305(7) Uani 1 1 d . . . . .
H17 H 1.094437 0.240688 0.563937 0.037 Uiso 1 1 calc R U . . .
C18 C 0.9697(3) 0.29718(12) 0.6131(4) 0.0259(6) Uani 1 1 d . . . . .
H18 H 0.901606 0.271733 0.612547 0.031 Uiso 1 1 calc R U . . .
C19 C 0.0866(3) 0.41175(15) 0.1138(4) 0.0418(8) Uani 1 1 d . . . . .
H19A H 0.150049 0.409580 0.047948 0.063 Uiso 1 1 calc R U . . .
H19B H -0.005977 0.413497 0.024062 0.063 Uiso 1 1 calc R U . . .
H19C H 0.096677 0.379139 0.191862 0.063 Uiso 1 1 calc R U . . .
C20 C 0.1147(3) 0.46062(13) 0.2284(4) 0.0292(7) Uani 1 1 d . . . . .
N3 N 0.1392(3) 0.49858(12) 0.3203(4) 0.0423(7) Uani 1 1 d . . . . .

loop_
_atom_site_aniso_label
_atom_site_aniso_U_11
_atom_site_aniso_U_22
_atom_site_aniso_U_33
_atom_site_aniso_U_23
_atom_site_aniso_U_13
_atom_site_aniso_U_12
C1 0.0225(14) 0.0203(14) 0.0206(13) 0.0001(11) 0.0120(11) -0.0008(11)
C2 0.0221(14) 0.0175(13) 0.0212(14) 0.0021(11) 0.0090(11) -0.0001(10)
C3 0.0297(16) 0.0209(14) 0.0233(15) 0.0019(12) 0.0104(12) 0.0029(11)
C4 0.0371(17) 0.0181(14) 0.0239(15) -0.0053(12) 0.0139(13) -0.0029(12)
C5 0.0345(16) 0.0280(16) 0.0183(14) -0.0016(12) 0.0088(12) -0.0037(13)
C6 0.0301(16) 0.0236(15) 0.0205(14) 0.0046(12) 0.0097(12) 0.0026(12)
C7 0.0209(14) 0.0175(13) 0.0234(14) 0.0056(11) 0.0091(11) 0.0006(10)
O1 0.0264(11) 0.0257(11) 0.0229(10) 0.0013(9) 0.0048(9) 0.0076(8)
C8 0.0250(14) 0.0169(13) 0.0197(14) 0.0043(11) 0.0099(11) -0.0012(11)
C9 0.0233(14) 0.0181(13) 0.0187(13) -0.0021(11) 0.0092(11) -0.0015(10)
N2 0.0242(12) 0.0169(12) 0.0233(12) 0.0008(10) 0.0094(10) -0.0015(10)
C10 0.0186(13) 0.0203(14) 0.0222(13) 0.0012(11) 0.0079(11) 0.0011(10)
N1 0.0287(13) 0.0169(12) 0.0182(12) 0.0041(10) 0.0103(10) 0.0012(10)
O2 0.0335(11) 0.0158(10) 0.0283(11) -0.0016(8) 0.0154(9) -0.0016(8)
C11 0.0239(14) 0.0174(13) 0.0224(14) 0.0010(11) 0.0076(11) -0.0020(11)
O3 0.0272(11) 0.0242(10) 0.0234(10) 0.0018(8) 0.0053(8) 0.0050(8)
O4 0.0271(11) 0.0259(10) 0.0173(9) -0.0034(8) 0.0049(8) 0.0010(8)
C12 0.0314(16) 0.0334(17) 0.0186(14) -0.0013(13) 0.0045(12) -0.0008(13)
C13 0.0225(14) 0.0246(14) 0.0151(13) 0.0019(11) 0.0045(11) 0.0000(11)
C14 0.0274(15) 0.0226(15) 0.0210(14) -0.0004(12) 0.0079(12) -0.0015(11)
C15 0.0229(15) 0.0233(15) 0.0261(15) -0.0011(12) 0.0075(12) -0.0035(11)
C16 0.0251(16) 0.0312(16) 0.0325(16) -0.0021(13) 0.0132(13) 0.0027(12)
Cl1 0.0339(4) 0.0363(4) 0.0758(6) -0.0070(4) 0.0326(4) 0.0006(3)
C17 0.0305(16) 0.0234(15) 0.0403(17) -0.0005(13) 0.0162(14) 0.0005(12)
C18 0.0258(15) 0.0213(14) 0.0321(15) -0.0007(12) 0.0124(12) -0.0026(12)
C19 0.0320(17) 0.055(2) 0.0350(18) -0.0176(17) 0.0074(14) -0.0057(16)
C20 0.0280(16) 0.0312(18) 0.0290(16) 0.0057(14) 0.0110(13) 0.0041(13)
N3 0.0452(18) 0.0315(16) 0.0539(18) -0.0043(14) 0.0223(14) -0.0008(13)

loop_
_atom_type_symbol
_atom_type_description
_atom_type_scat_dispersion_real
_atom_type_scat_dispersion_imag
_atom_type_scat_source
C C 0.0181 0.0091 'International Tables Vol C Tables 4.2.6.8 and 6.1.1.4'
H H 0.0000 0.0000 'International Tables Vol C Tables 4.2.6.8 and 6.1.1.4'
Cl Cl 0.3639 0.7018 'International Tables Vol C Tables 4.2.6.8 and 6.1.1.4'
N N 0.0311 0.0180 'International Tables Vol C Tables 4.2.6.8 and 6.1.1.4'
O O 0.0492 0.0322 'International Tables Vol C Tables 4.2.6.8 and 6.1.1.4'

loop_
_geom_angle_atom_site_label_1
_geom_angle_atom_site_label_2
_geom_angle_atom_site_label_3
_geom_angle
_geom_angle_site_symmetry_1
_geom_angle_site_symmetry_3
_geom_angle_publ_flag
C6 C1 C2 118.9(2) . . ?
C6 C1 N1 116.5(2) . . ?
C2 C1 N1 124.4(2) . . ?
C3 C2 C1 119.1(2) . . ?
C3 C2 C7 117.4(2) . . ?
C1 C2 C7 123.5(2) . . ?
C4 C3 C2 121.6(3) . . ?
C4 C3 H3 119.2 . . ?
C2 C3 H3 119.2 . . ?
C3 C4 C5 119.2(3) . . ?
C3 C4 H4 120.4 . . ?
C5 C4 H4 120.4 . . ?
C6 C5 C4 120.6(3) . . ?
C6 C5 H5 119.7 . . ?
C4 C5 H5 119.7 . . ?
C5 C6 C1 120.8(3) . . ?
C5 C6 H6 119.6 . . ?
C1 C6 H6 119.6 . . ?
O1 C7 C8 122.6(2) . . ?
O1 C7 C2 112.0(2) . . ?
C8 C7 C2 125.4(2) . . ?
C7 O1 H1 110(2) . . ?
C7 C8 C11 118.1(2) . . ?
C7 C8 C9 122.2(2) . . ?
C11 C8 C9 119.7(2) . . ?
N2 C9 C8 112.2(2) . . ?
N2 C9 C10 111.2(2) . . ?
C8 C9 C10 109.9(2) . . ?
N2 C9 H9 107.8 . . ?
C8 C9 H9 107.8 . . ?
C10 C9 H9 107.8 . . ?
C13 N2 C9 120.3(2) . . ?
C13 N2 H2N 116(2) . . ?
C9 N2 H2N 114(2) . . ?
O2 C10 N1 120.6(2) . . ?
O2 C10 C9 121.5(2) . . ?
N1 C10 C9 118.0(2) . . ?
C10 N1 C1 129.3(2) . . ?
C10 N1 H1N 118(2) . . ?
C1 N1 H1N 113(2) . . ?
O3 C11 O4 121.8(2) . . ?
O3 C11 C8 123.4(2) . . ?
O4 C11 C8 114.8(2) . . ?
C11 O4 C12 115.4(2) . . ?
O4 C12 H12A 109.5 . . ?
O4 C12 H12B 109.5 . . ?
H12A C12 H12B 109.5 . . ?
O4 C12 H12C 109.5 . . ?
H12A C12 H12C 109.5 . . ?
H12B C12 H12C 109.5 . . ?
N2 C13 C18 122.3(2) . . ?
N2 C13 C14 119.4(2) . . ?
C18 C13 C14 118.3(3) . . ?
C15 C14 C13 120.7(3) . . ?
C15 C14 H14 119.6 . . ?
C13 C14 H14 119.6 . . ?
C16 C15 C14 119.5(3) . . ?
C16 C15 H15 120.2 . . ?
C14 C15 H15 120.2 . . ?
C15 C16 C17 121.2(3) . . ?
C15 C16 Cl1 119.1(2) . . ?
C17 C16 Cl1 119.7(2) . . ?
C16 C17 C18 119.5(3) . . ?
C16 C17 H17 120.2 . . ?
C18 C17 H17 120.2 . . ?
C17 C18 C13 120.7(3) . . ?
C17 C18 H18 119.7 . . ?
C13 C18 H18 119.7 . . ?
C20 C19 H19A 109.5 . . ?
C20 C19 H19B 109.5 . . ?
H19A C19 H19B 109.5 . . ?
C20 C19 H19C 109.5 . . ?
H19A C19 H19C 109.5 . . ?
H19B C19 H19C 109.5 . . ?
N3 C20 C19 178.7(3) . . ?

loop_
_geom_bond_atom_site_label_1
_geom_bond_atom_site_label_2
_geom_bond_distance
_geom_bond_site_symmetry_2
_geom_bond_publ_flag
C1 C6 1.400(4) . ?
C1 C2 1.405(4) . ?
C1 N1 1.415(3) . ?
C2 C3 1.395(4) . ?
C2 C7 1.467(4) . ?
C3 C4 1.378(4) . ?
C3 H3 0.9500 . ?
C4 C5 1.386(4) . ?
C4 H4 0.9500 . ?
C5 C6 1.377(4) . ?
C5 H5 0.9500 . ?
C6 H6 0.9500 . ?
C7 O1 1.344(3) . ?
C7 C8 1.366(4) . ?
O1 H1 0.90(3) . ?
C8 C11 1.463(4) . ?
C8 C9 1.508(4) . ?
C9 N2 1.461(3) . ?
C9 C10 1.530(4) . ?
C9 H9 1.0000 . ?
N2 C13 1.394(4) . ?
N2 H2N 0.92(3) . ?
C10 O2 1.230(3) . ?
C10 N1 1.359(3) . ?
N1 H1N 0.84(3) . ?
C11 O3 1.234(3) . ?
C11 O4 1.324(3) . ?
O4 C12 1.446(3) . ?
C12 H12A 0.9800 . ?
C12 H12B 0.9800 . ?
C12 H12C 0.9800 . ?
C13 C18 1.402(4) . ?
C13 C14 1.404(4) . ?
C14 C15 1.386(4) . ?
C14 H14 0.9500 . ?
C15 C16 1.375(4) . ?
C15 H15 0.9500 . ?
C16 C17 1.383(4) . ?
C16 Cl1 1.751(3) . ?
C17 C18 1.384(4) . ?
C17 H17 0.9500 . ?
C18 H18 0.9500 . ?
C19 C20 1.450(5) . ?
C19 H19A 0.9800 . ?
C19 H19B 0.9800 . ?
C19 H19C 0.9800 . ?
C20 N3 1.138(4) . ?

loop_
_geom_hbond_atom_site_label_D
_geom_hbond_atom_site_label_H
_geom_hbond_atom_site_label_A
_geom_hbond_distance_DH
_geom_hbond_distance_HA
_geom_hbond_distance_DA
_geom_hbond_angle_DHA
_geom_hbond_site_symmetry_A
_geom_hbond_publ_flag
O1 H1 O3 0.90(3) 1.73(4) 2.522(3) 145(3) . yes
C9 H9 O4 1.00 2.26 2.771(3) 110 . yes
N2 H2N N3 0.92(3) 2.23(4) 3.121(4) 165(3) 3_666 yes
N1 H1N O2 0.84(3) 2.08(3) 2.909(3) 170(3) 4_566 yes

loop_
_geom_torsion_atom_site_label_1
_geom_torsion_atom_site_label_2
_geom_torsion_atom_site_label_3
_geom_torsion_atom_site_label_4
_geom_torsion
_geom_torsion_site_symmetry_1
_geom_torsion_site_symmetry_2
_geom_torsion_site_symmetry_3
_geom_torsion_site_symmetry_4
_geom_torsion_publ_flag
C6 C1 C2 C3 -0.3(4) . . . . ?
N1 C1 C2 C3 173.8(2) . . . . ?
C6 C1 C2 C7 -176.7(3) . . . . ?
N1 C1 C2 C7 -2.6(4) . . . . ?
C1 C2 C3 C4 0.5(4) . . . . ?
C7 C2 C3 C4 177.2(3) . . . . ?
C2 C3 C4 C5 0.2(4) . . . . ?
C3 C4 C5 C6 -1.2(4) . . . . ?
C4 C5 C6 C1 1.4(4) . . . . ?
C2 C1 C6 C5 -0.6(4) . . . . ?
N1 C1 C6 C5 -175.2(3) . . . . ?
C3 C2 C7 O1 -29.7(3) . . . . ?
C1 C2 C7 O1 146.8(3) . . . . ?
C3 C2 C7 C8 149.6(3) . . . . ?
C1 C2 C7 C8 -33.9(4) . . . . ?
O1 C7 C8 C11 -3.7(4) . . . . ?
C2 C7 C8 C11 177.1(2) . . . . ?
O1 C7 C8 C9 177.0(2) . . . . ?
C2 C7 C8 C9 -2.3(4) . . . . ?
C7 C8 C9 N2 -59.9(3) . . . . ?
C11 C8 C9 N2 120.7(3) . . . . ?
C7 C8 C9 C10 64.3(3) . . . . ?
C11 C8 C9 C10 -115.1(3) . . . . ?
C8 C9 N2 C13 -148.8(2) . . . . ?
C10 C9 N2 C13 87.7(3) . . . . ?
N2 C9 C10 O2 -118.9(3) . . . . ?
C8 C9 C10 O2 116.2(3) . . . . ?
N2 C9 C10 N1 60.8(3) . . . . ?
C8 C9 C10 N1 -64.0(3) . . . . ?
O2 C10 N1 C1 -178.7(2) . . . . ?
C9 C10 N1 C1 1.5(4) . . . . ?
C6 C1 N1 C10 -147.4(3) . . . . ?
C2 C1 N1 C10 38.3(4) . . . . ?
C7 C8 C11 O3 5.7(4) . . . . ?
C9 C8 C11 O3 -174.9(2) . . . . ?
C7 C8 C11 O4 -173.7(2) . . . . ?
C9 C8 C11 O4 5.7(3) . . . . ?
O3 C11 O4 C12 2.4(4) . . . . ?
C8 C11 O4 C12 -178.2(2) . . . . ?
C9 N2 C13 C18 -24.2(4) . . . . ?
C9 N2 C13 C14 155.9(2) . . . . ?
N2 C13 C14 C15 -179.6(2) . . . . ?
C18 C13 C14 C15 0.5(4) . . . . ?
C13 C14 C15 C16 0.6(4) . . . . ?
C14 C15 C16 C17 -1.2(4) . . . . ?
C14 C15 C16 Cl1 179.2(2) . . . . ?
C15 C16 C17 C18 0.5(5) . . . . ?
Cl1 C16 C17 C18 -179.8(2) . . . . ?
C16 C17 C18 C13 0.7(5) . . . . ?
N2 C13 C18 C17 178.9(3) . . . . ?
C14 C13 C18 C17 -1.2(4) . . . . ?
